data_7206346
loop_
_publ_author_name
'Cruz-Cabeza, Aurora J'
'Day, Graeme M.'
'Jones, William'

_publ_section_title
;
 Structure prediction, disorder and dynamics in a DMSO solvate of
 carbamazepine.
;
_journal_issue 28
_journal_name_full 'Physical chemistry chemical physics : PCCP'
_journal_page_first 12808
_journal_page_last 12816
_journal_paper_doi 10.1039/c1cp20927b
_journal_volume 13
_journal_year 2011
_chemical_formula_moiety 'C15 H12 N2 O, C2 H6 O S'
_chemical_formula_sum 'C17 H18 N2 O2 S'
_chemical_formula_weight 314.39
_chemical_name_systematic
;
?
;
_space_group_IT_number 2
_symmetry_cell_setting triclinic
_symmetry_space_group_name_Hall '-P 1'
_symmetry_space_group_name_H-M 'P -1'
_atom_sites_solution_hydrogens geom
_atom_sites_solution_primary direct
_atom_sites_solution_secondary difmap
_audit_creation_method SHELXL-97
_cell_angle_alpha 94.9700(10)
_cell_angle_beta 100.2170(10)
_cell_angle_gamma 95.0360(10)
_cell_formula_units_Z 4
_cell_length_a 8.8708(2)
_cell_length_b 12.1901(3)
_cell_length_c 14.6128(4)
_cell_measurement_reflns_used 12900
_cell_measurement_temperature 110(2)
_cell_measurement_theta_max 27.48
_cell_measurement_theta_min 1.00
_cell_volume 1540.67(7)
_computing_cell_refinement 'HKL Scalepack (Otwinowski & Minor 1997)'
_computing_data_collection 'Collect (Nonius B.V. 1998)'
_computing_data_reduction
;
HKL Denzo and Scalepack (Otwinowski & Minor 1997)
;
_computing_publication_material 'SHELXL-97 (Sheldrick 1997)'
_computing_structure_refinement 'SHELXL-97 (Sheldrick 1997)'
_computing_structure_solution 'SIR-92 (Altomare et al. 1994)'
_diffrn_ambient_temperature 110(2)
_diffrn_measured_fraction_theta_full 0.987
_diffrn_measured_fraction_theta_max 0.987
_diffrn_measurement_device_type 'Nonius Kappa CCD'
_diffrn_measurement_method 'Thin slice \w and \f scans'
_diffrn_radiation_source 'fine-focus sealed tube'
_diffrn_radiation_type MoK\a
_diffrn_radiation_wavelength 0.71073
_diffrn_reflns_av_R_equivalents 0.0450
_diffrn_reflns_av_sigmaI/netI 0.0567
_diffrn_reflns_limit_h_max 11
_diffrn_reflns_limit_h_min -11
_diffrn_reflns_limit_k_max 15
_diffrn_reflns_limit_k_min -15
_diffrn_reflns_limit_l_max 18
_diffrn_reflns_limit_l_min -18
_diffrn_reflns_number 16689
_diffrn_reflns_theta_full 27.51
_diffrn_reflns_theta_max 27.51
_diffrn_reflns_theta_min 3.52
_exptl_absorpt_coefficient_mu 0.219
_exptl_absorpt_correction_T_max 0.981
_exptl_absorpt_correction_T_min 0.910
_exptl_absorpt_correction_type multi-scan
_exptl_absorpt_process_details
;
multi-scan from symmetry-related measurements
Sortav (Blessing 1995)
;
_exptl_crystal_colour colourless
_exptl_crystal_density_diffrn 1.355
_exptl_crystal_density_method 'not measured'
_exptl_crystal_description block
_exptl_crystal_F_000 664
_exptl_crystal_size_max 0.30
_exptl_crystal_size_mid 0.16
_exptl_crystal_size_min 0.10
_refine_diff_density_max 0.591
_refine_diff_density_min -0.621
_refine_diff_density_rms 0.157
_refine_ls_extinction_coef 0.022(2)
_refine_ls_extinction_expression Fc^*^=kFc[1+0.001xFc^2^\l^3^/sin(2\q)]^-1/4^
_refine_ls_extinction_method SHELXL
_refine_ls_goodness_of_fit_ref 1.075
_refine_ls_hydrogen_treatment constr
_refine_ls_matrix_type full
_refine_ls_number_parameters 431
_refine_ls_number_reflns 7002
_refine_ls_number_restraints 0
_refine_ls_restrained_S_all 1.075
_refine_ls_R_factor_all 0.0716
_refine_ls_R_factor_gt 0.0475
_refine_ls_shift/su_max 0.001
_refine_ls_shift/su_mean 0.000
_refine_ls_structure_factor_coef Fsqd
_refine_ls_weighting_details 'calc w=1/[\s^2^(Fo^2^)+(0.0738P)^2^+0.2252P] where P=(Fo^2^+2Fc^2^)/3'
_refine_ls_weighting_scheme calc
_refine_ls_wR_factor_gt 0.1213
_refine_ls_wR_factor_ref 0.1380
_reflns_number_gt 5318
_reflns_number_total 7002
_reflns_threshold_expression >2sigma(I)
_cod_data_source_file c1cp20927b.txt
_cod_data_source_block CBZDMSO_110K
_cod_original_sg_symbol_H-M P-1
_cod_database_code 7206346

loop_
_symmetry_equiv_pos_as_xyz
'x, y, z'
'-x, -y, -z'

loop_
_atom_site_label
_atom_site_type_symbol
_atom_site_fract_x
_atom_site_fract_y
_atom_site_fract_z
_atom_site_U_iso_or_equiv
_atom_site_adp_type
_atom_site_occupancy
_atom_site_symmetry_multiplicity
_atom_site_calc_flag
_atom_site_refinement_flags
_atom_site_disorder_assembly
_atom_site_disorder_group
S1_1 S 1.33646(6) 0.55665(4) 0.78637(3) 0.02461(14) Uani 0.94 1 d P A 1
O2_1 O 1.3673(3) 0.6621(4) 0.7438(4) 0.0316(7) Uani 0.94 1 d P A 1
C16_1 C 1.2128(3) 0.5853(2) 0.86725(19) 0.0368(5) Uani 0.94 1 d P A 1
H16A_1 H 1.1120 0.5991 0.8331 0.055 Uiso 0.94 1 calc PR A 1
H16B_1 H 1.2580 0.6509 0.9101 0.055 Uiso 0.94 1 calc PR A 1
H16C_1 H 1.2006 0.5218 0.9030 0.055 Uiso 0.94 1 calc PR A 1
C17_1 C 1.5051(3) 0.5439(2) 0.87038(17) 0.0334(5) Uani 0.94 1 d P A 1
H17A_1 H 1.5884 0.5247 0.8379 0.050 Uiso 0.94 1 calc PR A 1
H17B_1 H 1.4828 0.4856 0.9097 0.050 Uiso 0.94 1 calc PR A 1
H17C_1 H 1.5367 0.6144 0.9096 0.050 Uiso 0.94 1 calc PR A 1
S1'_1 S 1.3156(8) 0.6543(6) 0.8403(5) 0.0198(9) Uiso 0.06 1 d P B 2
O2'_1 O 1.339(7) 0.664(7) 0.743(6) 0.0198(9) Uiso 0.06 1 d P B 2
C16'_1 C 1.149(4) 0.559(3) 0.826(2) 0.0198(9) Uiso 0.06 1 d P B 2
H16D_1 H 1.0598 0.5922 0.7954 0.030 Uiso 0.06 1 calc PR B 2
H16E_1 H 1.1325 0.5398 0.8878 0.030 Uiso 0.06 1 calc PR B 2
H16F_1 H 1.1632 0.4917 0.7881 0.030 Uiso 0.06 1 calc PR B 2
C17'_1 C 1.460(4) 0.574(3) 0.897(2) 0.0198(9) Uiso 0.06 1 d P B 2
H17D_1 H 1.5615 0.6163 0.9074 0.030 Uiso 0.06 1 calc PR B 2
H17E_1 H 1.4610 0.5046 0.8576 0.030 Uiso 0.06 1 calc PR B 2
H17F_1 H 1.4357 0.5562 0.9576 0.030 Uiso 0.06 1 calc PR B 2
O1_1 O 1.13038(14) 0.39373(10) 1.01864(9) 0.0233(3) Uani 1 1 d . . .
N1_1 N 1.06753(16) 0.23510(11) 0.91993(10) 0.0178(3) Uani 1 1 d . . .
C1_1 C 1.0029(2) 0.18472(13) 0.75040(12) 0.0188(4) Uani 1 1 d . . .
N2_1 N 0.89983(17) 0.37238(12) 0.91893(11) 0.0220(3) Uani 1 1 d . . .
H2A_1 H 0.8745 0.4366 0.9403 0.026 Uiso 1 1 calc R . .
H2B_1 H 0.8361 0.3304 0.8738 0.026 Uiso 1 1 calc R . .
C2_1 C 1.1386(2) 0.25286(14) 0.73446(13) 0.0205(4) Uani 1 1 d . . .
H2_1 H 1.1267 0.2882 0.6786 0.025 Uiso 1 1 calc R . .
C3_1 C 1.0358(2) 0.33842(13) 0.95510(12) 0.0176(4) Uani 1 1 d . . .
C4_1 C 0.97095(19) 0.17258(13) 0.83973(12) 0.0177(4) Uani 1 1 d . . .
C5_1 C 0.9016(2) 0.12588(14) 0.67377(13) 0.0220(4) Uani 1 1 d . . .
H5_1 H 0.9188 0.1347 0.6124 0.026 Uiso 1 1 calc R . .
C6_1 C 0.7776(2) 0.05553(14) 0.68547(14) 0.0235(4) Uani 1 1 d . . .
H6_1 H 0.7110 0.0160 0.6325 0.028 Uiso 1 1 calc R . .
C7_1 C 1.3244(2) 0.22857(13) 0.88090(12) 0.0186(4) Uani 1 1 d . . .
C8_1 C 1.5260(2) 0.16200(15) 0.98997(13) 0.0237(4) Uani 1 1 d . . .
H8_1 H 1.6302 0.1473 1.0068 0.028 Uiso 1 1 calc R . .
C9_1 C 0.7500(2) 0.04241(15) 0.77475(14) 0.0245(4) Uani 1 1 d . . .
H9_1 H 0.6650 -0.0064 0.7830 0.029 Uiso 1 1 calc R . .
C10_1 C 1.2229(2) 0.20725(13) 0.94202(12) 0.0178(4) Uani 1 1 d . . .
C11_1 C 0.8469(2) 0.10086(14) 0.85180(13) 0.0215(4) Uani 1 1 d . . .
H11_1 H 0.8285 0.0918 0.9129 0.026 Uiso 1 1 calc R . .
C12_1 C 1.2713(2) 0.16070(14) 1.02448(13) 0.0213(4) Uani 1 1 d . . .
H12_1 H 1.2003 0.1440 1.0642 0.026 Uiso 1 1 calc R . .
C13_1 C 1.2773(2) 0.27064(13) 0.79021(13) 0.0202(4) Uani 1 1 d . . .
H13_1 H 1.3540 0.3156 0.7686 0.024 Uiso 1 1 calc R . .
C14_1 C 1.4780(2) 0.20647(14) 0.90714(13) 0.0216(4) Uani 1 1 d . . .
H14_1 H 1.5497 0.2222 0.8676 0.026 Uiso 1 1 calc R . .
C15_1 C 1.4230(2) 0.13866(15) 1.04877(13) 0.0242(4) Uani 1 1 d . . .
H15_1 H 1.4564 0.1077 1.1054 0.029 Uiso 1 1 calc R . .
S1_2 S 1.69593(6) 0.34677(4) 0.65856(3) 0.02339(14) Uani 0.94 1 d P C 1
O2_2 O 1.6505(4) 0.33557(19) 0.75155(19) 0.0292(6) Uani 0.94 1 d P C 1
C16_2 C 1.8619(3) 0.44608(18) 0.67881(18) 0.0312(5) Uani 0.94 1 d P C 1
H16A_2 H 1.9474 0.4172 0.7185 0.047 Uiso 0.94 1 calc PR C 1
H16B_2 H 1.8384 0.5152 0.7101 0.047 Uiso 0.94 1 calc PR C 1
H16C_2 H 1.8911 0.4603 0.6190 0.047 Uiso 0.94 1 calc PR C 1
C17_2 C 1.5639(3) 0.42947(19) 0.59649(16) 0.0335(5) Uani 0.94 1 d P C 1
H17A_2 H 1.4611 0.3884 0.5810 0.050 Uiso 0.94 1 calc PR C 1
H17B_2 H 1.5982 0.4471 0.5388 0.050 Uiso 0.94 1 calc PR C 1
H17C_2 H 1.5600 0.4982 0.6357 0.050 Uiso 0.94 1 calc PR C 1
S1'_2 S 1.6654(8) 0.4434(6) 0.7143(5) 0.0198(9) Uiso 0.06 1 d P D 2
O2'_2 O 1.649(7) 0.360(4) 0.765(4) 0.0198(9) Uiso 0.06 1 d P D 2
C16'_2 C 1.798(4) 0.417(3) 0.641(2) 0.0198(9) Uiso 0.06 1 d P D 2
H16D_2 H 1.8987 0.4112 0.6788 0.030 Uiso 0.06 1 calc PR D 2
H16E_2 H 1.8055 0.4776 0.6014 0.030 Uiso 0.06 1 calc PR D 2
H16F_2 H 1.7621 0.3473 0.6010 0.030 Uiso 0.06 1 calc PR D 2
C17'_2 C 1.502(4) 0.454(3) 0.629(2) 0.0198(9) Uiso 0.06 1 d P D 2
H17D_2 H 1.4251 0.4888 0.6589 0.030 Uiso 0.06 1 calc PR D 2
H17E_2 H 1.4589 0.3795 0.6004 0.030 Uiso 0.06 1 calc PR D 2
H17F_2 H 1.5313 0.4985 0.5816 0.030 Uiso 0.06 1 calc PR D 2
N1_2 N 0.94043(16) 0.76493(11) 0.58283(10) 0.0174(3) Uani 1 1 d . . .
O1_2 O 0.87180(14) 0.60557(10) 0.48569(9) 0.0232(3) Uani 1 1 d . . .
C1_2 C 1.0078(2) 0.81443(14) 0.75215(12) 0.0190(4) Uani 1 1 d . . .
N2_2 N 1.10900(17) 0.62866(12) 0.57861(11) 0.0223(3) Uani 1 1 d . . .
H2A_2 H 1.1333 0.5645 0.5563 0.027 Uiso 1 1 calc R . .
H2B_2 H 1.1754 0.6712 0.6219 0.027 Uiso 1 1 calc R . .
C2_2 C 0.8722(2) 0.74686(14) 0.76876(12) 0.0196(4) Uani 1 1 d . . .
H2_2 H 0.8844 0.7107 0.8243 0.024 Uiso 1 1 calc R . .
C3_2 C 0.9702(2) 0.66165(13) 0.54648(12) 0.0177(4) Uani 1 1 d . . .
C4_2 C 1.03857(19) 0.82677(13) 0.66280(12) 0.0180(4) Uani 1 1 d . . .
C5_2 C 1.1089(2) 0.87421(14) 0.82882(13) 0.0212(4) Uani 1 1 d . . .
H5_2 H 1.0923 0.8652 0.8903 0.025 Uiso 1 1 calc R . .
C6_2 C 1.2317(2) 0.94556(14) 0.81672(13) 0.0230(4) Uani 1 1 d . . .
H6_2 H 1.2979 0.9858 0.8695 0.028 Uiso 1 1 calc R . .
C7_2 C 0.6851(2) 0.77437(13) 0.62368(12) 0.0181(4) Uani 1 1 d . . .
C8_2 C 0.4850(2) 0.84596(14) 0.51705(13) 0.0222(4) Uani 1 1 d . . .
H8_2 H 0.3817 0.8628 0.5013 0.027 Uiso 1 1 calc R . .
C9_2 C 1.2583(2) 0.95846(15) 0.72704(14) 0.0240(4) Uani 1 1 d . . .
H9_2 H 1.3424 1.0078 0.7184 0.029 Uiso 1 1 calc R . .
C10_2 C 0.78625(19) 0.79477(13) 0.56185(12) 0.0180(4) Uani 1 1 d . . .
C11_2 C 1.1618(2) 0.89916(14) 0.65035(13) 0.0215(4) Uani 1 1 d . . .
H11_2 H 1.1798 0.9080 0.5891 0.026 Uiso 1 1 calc R . .
C12_2 C 0.7381(2) 0.84273(14) 0.48030(13) 0.0208(4) Uani 1 1 d . . .
H12_2 H 0.8085 0.8582 0.4399 0.025 Uiso 1 1 calc R . .
C13_2 C 0.7327(2) 0.73087(13) 0.71363(12) 0.0198(4) Uani 1 1 d . . .
H13_2 H 0.6558 0.6862 0.7353 0.024 Uiso 1 1 calc R . .
C14_2 C 0.5326(2) 0.79944(14) 0.59908(13) 0.0209(4) Uani 1 1 d . . .
H14_2 H 0.4614 0.7843 0.6391 0.025 Uiso 1 1 calc R . .
C15_2 C 0.5875(2) 0.86813(15) 0.45759(13) 0.0235(4) Uani 1 1 d . . .
H15_2 H 0.5545 0.9006 0.4016 0.028 Uiso 1 1 calc R . .

loop_
_atom_site_aniso_label
_atom_site_aniso_U_11
_atom_site_aniso_U_22
_atom_site_aniso_U_33
_atom_site_aniso_U_23
_atom_site_aniso_U_13
_atom_site_aniso_U_12
S1_1 0.0259(3) 0.0252(3) 0.0219(3) 0.00442(18) 0.0027(2) -0.00029(19)
O2_1 0.0250(19) 0.0368(9) 0.0324(9) 0.0176(7) 0.0001(14) -0.0037(14)
C16_1 0.0352(14) 0.0361(13) 0.0426(15) 0.0074(10) 0.0174(12) -0.0002(10)
C17_1 0.0326(13) 0.0373(12) 0.0309(13) 0.0062(9) 0.0030(10) 0.0102(10)
O1_1 0.0233(7) 0.0215(6) 0.0217(7) -0.0039(5) -0.0031(5) 0.0051(5)
N1_1 0.0163(7) 0.0201(7) 0.0169(8) 0.0000(5) 0.0023(6) 0.0046(6)
C1_1 0.0178(9) 0.0186(8) 0.0203(9) 0.0015(6) 0.0031(7) 0.0055(6)
N2_1 0.0216(8) 0.0216(7) 0.0208(8) -0.0034(6) -0.0014(6) 0.0073(6)
C2_1 0.0250(9) 0.0198(8) 0.0182(9) 0.0036(6) 0.0062(7) 0.0044(7)
C3_1 0.0206(9) 0.0186(8) 0.0150(9) 0.0036(6) 0.0054(7) 0.0040(7)
C4_1 0.0161(8) 0.0178(8) 0.0189(9) -0.0009(6) 0.0019(7) 0.0052(6)
C5_1 0.0238(9) 0.0233(9) 0.0192(9) -0.0004(7) 0.0039(7) 0.0068(7)
C6_1 0.0205(9) 0.0205(9) 0.0264(10) -0.0035(7) -0.0021(8) 0.0038(7)
C7_1 0.0185(9) 0.0156(8) 0.0206(9) -0.0006(6) 0.0024(7) 0.0011(6)
C8_1 0.0164(9) 0.0274(9) 0.0270(10) 0.0024(7) 0.0014(8) 0.0069(7)
C9_1 0.0193(9) 0.0201(9) 0.0332(11) 0.0008(7) 0.0039(8) 0.0007(7)
C10_1 0.0170(8) 0.0156(8) 0.0197(9) -0.0010(6) 0.0021(7) 0.0026(6)
C11_1 0.0196(9) 0.0225(9) 0.0239(10) 0.0014(7) 0.0077(8) 0.0034(7)
C12_1 0.0217(9) 0.0232(9) 0.0198(9) 0.0020(7) 0.0055(7) 0.0052(7)
C13_1 0.0220(9) 0.0167(8) 0.0230(10) 0.0033(7) 0.0067(8) 0.0011(7)
C14_1 0.0178(9) 0.0213(9) 0.0256(10) 0.0016(7) 0.0043(7) 0.0017(7)
C15_1 0.0233(10) 0.0278(10) 0.0223(10) 0.0055(7) 0.0017(8) 0.0095(7)
S1_2 0.0282(3) 0.0208(2) 0.0198(3) 0.00271(17) -0.0004(2) 0.00379(19)
O2_2 0.0240(8) 0.0383(17) 0.0248(14) 0.0089(10) 0.0025(9) 0.0000(11)
C16_2 0.0317(12) 0.0263(11) 0.0370(13) 0.0066(9) 0.0094(11) 0.0004(9)
C17_2 0.0397(13) 0.0310(11) 0.0282(12) 0.0058(9) -0.0036(10) 0.0117(10)
N1_2 0.0142(7) 0.0200(7) 0.0176(8) -0.0010(5) 0.0022(6) 0.0039(5)
O1_2 0.0223(7) 0.0225(6) 0.0217(7) -0.0037(5) -0.0025(5) 0.0052(5)
C1_2 0.0187(9) 0.0189(8) 0.0202(9) 0.0018(6) 0.0038(7) 0.0060(7)
N2_2 0.0194(8) 0.0211(7) 0.0248(8) -0.0031(6) 0.0001(6) 0.0060(6)
C2_2 0.0222(9) 0.0198(8) 0.0179(9) 0.0033(6) 0.0049(7) 0.0043(7)
C3_2 0.0190(9) 0.0195(8) 0.0157(9) 0.0029(6) 0.0045(7) 0.0042(7)
C4_2 0.0158(8) 0.0176(8) 0.0202(9) -0.0007(6) 0.0021(7) 0.0048(6)
C5_2 0.0216(9) 0.0236(9) 0.0183(9) -0.0001(7) 0.0024(7) 0.0067(7)
C6_2 0.0201(9) 0.0209(9) 0.0252(10) -0.0029(7) -0.0022(8) 0.0045(7)
C7_2 0.0180(9) 0.0157(8) 0.0202(9) 0.0001(6) 0.0038(7) 0.0003(6)
C8_2 0.0171(9) 0.0251(9) 0.0242(10) 0.0014(7) 0.0019(7) 0.0054(7)
C9_2 0.0180(9) 0.0217(9) 0.0312(11) 0.0014(7) 0.0031(8) 0.0014(7)
C10_2 0.0159(8) 0.0174(8) 0.0196(9) -0.0028(6) 0.0024(7) 0.0014(6)
C11_2 0.0204(9) 0.0224(9) 0.0228(10) 0.0023(7) 0.0055(8) 0.0045(7)
C12_2 0.0214(9) 0.0242(9) 0.0172(9) 0.0003(7) 0.0054(7) 0.0036(7)
C13_2 0.0215(9) 0.0173(8) 0.0215(9) 0.0028(6) 0.0064(7) 0.0008(7)
C14_2 0.0177(9) 0.0205(8) 0.0243(10) 0.0007(7) 0.0050(7) 0.0012(7)
C15_2 0.0248(10) 0.0267(9) 0.0195(9) 0.0041(7) 0.0021(8) 0.0076(7)

loop_
_atom_type_symbol
_atom_type_description
_atom_type_scat_dispersion_real
_atom_type_scat_dispersion_imag
_atom_type_scat_source
C C 0.0033 0.0016 'International Tables Vol C Tables 4.2.6.8 and 6.1.1.4'
H H 0.0000 0.0000 'International Tables Vol C Tables 4.2.6.8 and 6.1.1.4'
N N 0.0061 0.0033 'International Tables Vol C Tables 4.2.6.8 and 6.1.1.4'
O O 0.0106 0.0060 'International Tables Vol C Tables 4.2.6.8 and 6.1.1.4'
S S 0.1246 0.1234 'International Tables Vol C Tables 4.2.6.8 and 6.1.1.4'

loop_
_geom_angle_atom_site_label_1
_geom_angle_atom_site_label_2
_geom_angle_atom_site_label_3
_geom_angle
_geom_angle_site_symmetry_1
_geom_angle_site_symmetry_3
_geom_angle_publ_flag
O2_1 S1_1 C16_1 106.54(18) . . ?
O2_1 S1_1 C17_1 106.45(16) . . ?
C16_1 S1_1 C17_1 97.23(13) . . ?
O2'_1 S1'_1 C16'_1 104(3) . . ?
O2'_1 S1'_1 C17'_1 109(3) . . ?
C16'_1 S1'_1 C17'_1 100.5(15) . . ?
S1'_1 C16'_1 H16D_1 109.5 . . ?
S1'_1 C16'_1 H16E_1 109.5 . . ?
H16D_1 C16'_1 H16E_1 109.5 . . ?
S1'_1 C16'_1 H16F_1 109.5 . . ?
H16D_1 C16'_1 H16F_1 109.5 . . ?
H16E_1 C16'_1 H16F_1 109.5 . . ?
S1'_1 C17'_1 H17D_1 109.5 . . ?
S1'_1 C17'_1 H17E_1 109.5 . . ?
H17D_1 C17'_1 H17E_1 109.5 . . ?
S1'_1 C17'_1 H17F_1 109.5 . . ?
H17D_1 C17'_1 H17F_1 109.5 . . ?
H17E_1 C17'_1 H17F_1 109.5 . . ?
C3_1 N1_1 C10_1 118.09(14) . . ?
C3_1 N1_1 C4_1 122.22(15) . . ?
C10_1 N1_1 C4_1 116.22(13) . . ?
C4_1 C1_1 C5_1 117.64(16) . . ?
C4_1 C1_1 C2_1 123.00(16) . . ?
C5_1 C1_1 C2_1 119.33(16) . . ?
C3_1 N2_1 H2A_1 120.0 . . ?
C3_1 N2_1 H2B_1 120.0 . . ?
H2A_1 N2_1 H2B_1 120.0 . . ?
C13_1 C2_1 C1_1 127.02(17) . . ?
C13_1 C2_1 H2_1 116.5 . . ?
C1_1 C2_1 H2_1 116.5 . . ?
O1_1 C3_1 N2_1 123.03(15) . . ?
O1_1 C3_1 N1_1 119.69(16) . . ?
N2_1 C3_1 N1_1 117.26(15) . . ?
C11_1 C4_1 C1_1 120.89(16) . . ?
C11_1 C4_1 N1_1 119.52(15) . . ?
C1_1 C4_1 N1_1 119.58(15) . . ?
C6_1 C5_1 C1_1 121.54(17) . . ?
C6_1 C5_1 H5_1 119.2 . . ?
C1_1 C5_1 H5_1 119.2 . . ?
C5_1 C6_1 C9_1 119.98(17) . . ?
C5_1 C6_1 H6_1 120.0 . . ?
C9_1 C6_1 H6_1 120.0 . . ?
C10_1 C7_1 C14_1 118.22(17) . . ?
C10_1 C7_1 C13_1 123.21(16) . . ?
C14_1 C7_1 C13_1 118.56(16) . . ?
C14_1 C8_1 C15_1 120.45(17) . . ?
C14_1 C8_1 H8_1 119.8 . . ?
C15_1 C8_1 H8_1 119.8 . . ?
C11_1 C9_1 C6_1 119.76(17) . . ?
C11_1 C9_1 H9_1 120.1 . . ?
C6_1 C9_1 H9_1 120.1 . . ?
C12_1 C10_1 C7_1 120.77(16) . . ?
C12_1 C10_1 N1_1 119.63(15) . . ?
C7_1 C10_1 N1_1 119.59(16) . . ?
C9_1 C11_1 C4_1 120.14(17) . . ?
C9_1 C11_1 H11_1 119.9 . . ?
C4_1 C11_1 H11_1 119.9 . . ?
C15_1 C12_1 C10_1 120.10(17) . . ?
C15_1 C12_1 H12_1 119.9 . . ?
C10_1 C12_1 H12_1 119.9 . . ?
C2_1 C13_1 C7_1 127.33(16) . . ?
C2_1 C13_1 H13_1 116.3 . . ?
C7_1 C13_1 H13_1 116.3 . . ?
C8_1 C14_1 C7_1 120.64(17) . . ?
C8_1 C14_1 H14_1 119.7 . . ?
C7_1 C14_1 H14_1 119.7 . . ?
C12_1 C15_1 C8_1 119.76(18) . . ?
C12_1 C15_1 H15_1 120.1 . . ?
C8_1 C15_1 H15_1 120.1 . . ?
O2_2 S1_2 C16_2 106.69(13) . . ?
O2_2 S1_2 C17_2 107.11(14) . . ?
C16_2 S1_2 C17_2 97.39(11) . . ?
O2'_2 S1'_2 C17'_2 114(3) . . ?
O2'_2 S1'_2 C16'_2 110(2) . . ?
C17'_2 S1'_2 C16'_2 99.3(16) . . ?
S1'_2 C16'_2 H16D_2 109.5 . . ?
S1'_2 C16'_2 H16E_2 109.5 . . ?
H16D_2 C16'_2 H16E_2 109.5 . . ?
S1'_2 C16'_2 H16F_2 109.5 . . ?
H16D_2 C16'_2 H16F_2 109.5 . . ?
H16E_2 C16'_2 H16F_2 109.5 . . ?
S1'_2 C17'_2 H17D_2 109.5 . . ?
S1'_2 C17'_2 H17E_2 109.5 . . ?
H17D_2 C17'_2 H17E_2 109.5 . . ?
S1'_2 C17'_2 H17F_2 109.5 . . ?
H17D_2 C17'_2 H17F_2 109.5 . . ?
H17E_2 C17'_2 H17F_2 109.5 . . ?
C3_2 N1_2 C10_2 118.40(14) . . ?
C3_2 N1_2 C4_2 122.49(14) . . ?
C10_2 N1_2 C4_2 115.86(13) . . ?
C4_2 C1_2 C5_2 117.75(16) . . ?
C4_2 C1_2 C2_2 123.14(16) . . ?
C5_2 C1_2 C2_2 119.04(16) . . ?
C3_2 N2_2 H2A_2 120.0 . . ?
C3_2 N2_2 H2B_2 120.0 . . ?
H2A_2 N2_2 H2B_2 120.0 . . ?
C13_2 C2_2 C1_2 126.62(17) . . ?
C13_2 C2_2 H2_2 116.7 . . ?
C1_2 C2_2 H2_2 116.7 . . ?
O1_2 C3_2 N2_2 123.09(15) . . ?
O1_2 C3_2 N1_2 119.71(16) . . ?
N2_2 C3_2 N1_2 117.17(15) . . ?
C11_2 C4_2 C1_2 120.85(16) . . ?
C11_2 C4_2 N1_2 119.65(15) . . ?
C1_2 C4_2 N1_2 119.50(15) . . ?
C6_2 C5_2 C1_2 121.49(17) . . ?
C6_2 C5_2 H5_2 119.3 . . ?
C1_2 C5_2 H5_2 119.3 . . ?
C5_2 C6_2 C9_2 119.81(17) . . ?
C5_2 C6_2 H6_2 120.1 . . ?
C9_2 C6_2 H6_2 120.1 . . ?
C10_2 C7_2 C14_2 118.34(17) . . ?
C10_2 C7_2 C13_2 122.95(16) . . ?
C14_2 C7_2 C13_2 118.69(16) . . ?
C14_2 C8_2 C15_2 120.47(17) . . ?
C14_2 C8_2 H8_2 119.8 . . ?
C15_2 C8_2 H8_2 119.8 . . ?
C11_2 C9_2 C6_2 119.85(17) . . ?
C11_2 C9_2 H9_2 120.1 . . ?
C6_2 C9_2 H9_2 120.1 . . ?
C12_2 C10_2 C7_2 120.69(16) . . ?
C12_2 C10_2 N1_2 119.72(15) . . ?
C7_2 C10_2 N1_2 119.59(16) . . ?
C9_2 C11_2 C4_2 120.21(17) . . ?
C9_2 C11_2 H11_2 119.9 . . ?
C4_2 C11_2 H11_2 119.9 . . ?
C15_2 C12_2 C10_2 120.19(17) . . ?
C15_2 C12_2 H12_2 119.9 . . ?
C10_2 C12_2 H12_2 119.9 . . ?
C2_2 C13_2 C7_2 127.43(16) . . ?
C2_2 C13_2 H13_2 116.3 . . ?
C7_2 C13_2 H13_2 116.3 . . ?
C8_2 C14_2 C7_2 120.54(17) . . ?
C8_2 C14_2 H14_2 119.7 . . ?
C7_2 C14_2 H14_2 119.7 . . ?
C12_2 C15_2 C8_2 119.74(18) . . ?
C12_2 C15_2 H15_2 120.1 . . ?
C8_2 C15_2 H15_2 120.1 . . ?

loop_
_geom_bond_atom_site_label_1
_geom_bond_atom_site_label_2
_geom_bond_distance
_geom_bond_site_symmetry_2
_geom_bond_publ_flag
S1_1 O2_1 1.500(6) . ?
S1_1 C16_1 1.783(2) . ?
S1_1 C17_1 1.787(2) . ?
C16_1 H16A_1 0.9800 . ?
C16_1 H16B_1 0.9800 . ?
C16_1 H16C_1 0.9800 . ?
C17_1 H17A_1 0.9800 . ?
C17_1 H17B_1 0.9800 . ?
C17_1 H17C_1 0.9800 . ?
S1'_1 O2'_1 1.49(9) . ?
S1'_1 C16'_1 1.77(3) . ?
S1'_1 C17'_1 1.81(3) . ?
C16'_1 H16D_1 0.9800 . ?
C16'_1 H16E_1 0.9800 . ?
C16'_1 H16F_1 0.9800 . ?
C17'_1 H17D_1 0.9800 . ?
C17'_1 H17E_1 0.9800 . ?
C17'_1 H17F_1 0.9800 . ?
O1_1 C3_1 1.239(2) . ?
N1_1 C3_1 1.390(2) . ?
N1_1 C10_1 1.436(2) . ?
N1_1 C4_1 1.436(2) . ?
C1_1 C4_1 1.401(2) . ?
C1_1 C5_1 1.402(2) . ?
C1_1 C2_1 1.466(2) . ?
N2_1 C3_1 1.344(2) . ?
N2_1 H2A_1 0.8800 . ?
N2_1 H2B_1 0.8800 . ?
C2_1 C13_1 1.339(3) . ?
C2_1 H2_1 0.9500 . ?
C4_1 C11_1 1.390(2) . ?
C5_1 C6_1 1.379(3) . ?
C5_1 H5_1 0.9500 . ?
C6_1 C9_1 1.389(3) . ?
C6_1 H6_1 0.9500 . ?
C7_1 C10_1 1.400(2) . ?
C7_1 C14_1 1.405(2) . ?
C7_1 C13_1 1.467(3) . ?
C8_1 C14_1 1.383(3) . ?
C8_1 C15_1 1.389(3) . ?
C8_1 H8_1 0.9500 . ?
C9_1 C11_1 1.387(3) . ?
C9_1 H9_1 0.9500 . ?
C10_1 C12_1 1.391(3) . ?
C11_1 H11_1 0.9500 . ?
C12_1 C15_1 1.385(3) . ?
C12_1 H12_1 0.9500 . ?
C13_1 H13_1 0.9500 . ?
C14_1 H14_1 0.9500 . ?
C15_1 H15_1 0.9500 . ?
S1_2 O2_2 1.498(3) . ?
S1_2 C16_2 1.787(2) . ?
S1_2 C17_2 1.789(2) . ?
C16_2 H16A_2 0.9800 . ?
C16_2 H16B_2 0.9800 . ?
C16_2 H16C_2 0.9800 . ?
C17_2 H17A_2 0.9800 . ?
C17_2 H17B_2 0.9800 . ?
C17_2 H17C_2 0.9800 . ?
S1'_2 O2'_2 1.32(6) . ?
S1'_2 C17'_2 1.75(3) . ?
S1'_2 C16'_2 1.76(3) . ?
C16'_2 H16D_2 0.9800 . ?
C16'_2 H16E_2 0.9800 . ?
C16'_2 H16F_2 0.9800 . ?
C17'_2 H17D_2 0.9800 . ?
C17'_2 H17E_2 0.9800 . ?
C17'_2 H17F_2 0.9800 . ?
N1_2 C3_2 1.389(2) . ?
N1_2 C10_2 1.433(2) . ?
N1_2 C4_2 1.436(2) . ?
O1_2 C3_2 1.238(2) . ?
C1_2 C4_2 1.398(2) . ?
C1_2 C5_2 1.407(2) . ?
C1_2 C2_2 1.466(2) . ?
N2_2 C3_2 1.346(2) . ?
N2_2 H2A_2 0.8800 . ?
N2_2 H2B_2 0.8800 . ?
C2_2 C13_2 1.340(3) . ?
C2_2 H2_2 0.9500 . ?
C4_2 C11_2 1.391(2) . ?
C5_2 C6_2 1.379(3) . ?
C5_2 H5_2 0.9500 . ?
C6_2 C9_2 1.392(3) . ?
C6_2 H6_2 0.9500 . ?
C7_2 C10_2 1.404(2) . ?
C7_2 C14_2 1.405(2) . ?
C7_2 C13_2 1.466(3) . ?
C8_2 C14_2 1.384(3) . ?
C8_2 C15_2 1.390(3) . ?
C8_2 H8_2 0.9500 . ?
C9_2 C11_2 1.387(3) . ?
C9_2 H9_2 0.9500 . ?
C10_2 C12_2 1.389(3) . ?
C11_2 H11_2 0.9500 . ?
C12_2 C15_2 1.387(3) . ?
C12_2 H12_2 0.9500 . ?
C13_2 H13_2 0.9500 . ?
C14_2 H14_2 0.9500 . ?
C15_2 H15_2 0.9500 . ?

loop_
_geom_torsion_atom_site_label_1
_geom_torsion_atom_site_label_2
_geom_torsion_atom_site_label_3
_geom_torsion_atom_site_label_4
_geom_torsion
_geom_torsion_site_symmetry_1
_geom_torsion_site_symmetry_2
_geom_torsion_site_symmetry_3
_geom_torsion_site_symmetry_4
_geom_torsion_publ_flag
C4_1 C1_1 C2_1 C13_1 32.4(3) . . . . ?
C5_1 C1_1 C2_1 C13_1 -145.69(18) . . . . ?
C10_1 N1_1 C3_1 O1_1 -14.8(2) . . . . ?
C4_1 N1_1 C3_1 O1_1 -172.99(15) . . . . ?
C10_1 N1_1 C3_1 N2_1 166.68(15) . . . . ?
C4_1 N1_1 C3_1 N2_1 8.5(2) . . . . ?
C5_1 C1_1 C4_1 C11_1 2.8(2) . . . . ?
C2_1 C1_1 C4_1 C11_1 -175.36(16) . . . . ?
C5_1 C1_1 C4_1 N1_1 -177.18(15) . . . . ?
C2_1 C1_1 C4_1 N1_1 4.7(2) . . . . ?
C3_1 N1_1 C4_1 C11_1 -88.6(2) . . . . ?
C10_1 N1_1 C4_1 C11_1 112.86(18) . . . . ?
C3_1 N1_1 C4_1 C1_1 91.38(19) . . . . ?
C10_1 N1_1 C4_1 C1_1 -67.2(2) . . . . ?
C4_1 C1_1 C5_1 C6_1 -2.1(3) . . . . ?
C2_1 C1_1 C5_1 C6_1 176.07(16) . . . . ?
C1_1 C5_1 C6_1 C9_1 0.6(3) . . . . ?
C5_1 C6_1 C9_1 C11_1 0.4(3) . . . . ?
C14_1 C7_1 C10_1 C12_1 -2.9(2) . . . . ?
C13_1 C7_1 C10_1 C12_1 175.85(15) . . . . ?
C14_1 C7_1 C10_1 N1_1 176.29(14) . . . . ?
C13_1 C7_1 C10_1 N1_1 -5.0(2) . . . . ?
C3_1 N1_1 C10_1 C12_1 86.6(2) . . . . ?
C4_1 N1_1 C10_1 C12_1 -113.88(17) . . . . ?
C3_1 N1_1 C10_1 C7_1 -92.55(19) . . . . ?
C4_1 N1_1 C10_1 C7_1 66.9(2) . . . . ?
C6_1 C9_1 C11_1 C4_1 0.2(3) . . . . ?
C1_1 C4_1 C11_1 C9_1 -1.9(3) . . . . ?
N1_1 C4_1 C11_1 C9_1 178.09(16) . . . . ?
C7_1 C10_1 C12_1 C15_1 2.4(3) . . . . ?
N1_1 C10_1 C12_1 C15_1 -176.75(15) . . . . ?
C1_1 C2_1 C13_1 C7_1 -1.7(3) . . . . ?
C10_1 C7_1 C13_1 C2_1 -30.2(3) . . . . ?
C14_1 C7_1 C13_1 C2_1 148.53(18) . . . . ?
C15_1 C8_1 C14_1 C7_1 -0.2(3) . . . . ?
C10_1 C7_1 C14_1 C8_1 1.8(3) . . . . ?
C13_1 C7_1 C14_1 C8_1 -177.04(15) . . . . ?
C10_1 C12_1 C15_1 C8_1 -0.8(3) . . . . ?
C14_1 C8_1 C15_1 C12_1 -0.4(3) . . . . ?
C4_2 C1_2 C2_2 C13_2 -32.9(3) . . . . ?
C5_2 C1_2 C2_2 C13_2 144.09(18) . . . . ?
C10_2 N1_2 C3_2 O1_2 11.6(2) . . . . ?
C4_2 N1_2 C3_2 O1_2 170.35(15) . . . . ?
C10_2 N1_2 C3_2 N2_2 -169.97(15) . . . . ?
C4_2 N1_2 C3_2 N2_2 -11.2(2) . . . . ?
C5_2 C1_2 C4_2 C11_2 -2.5(2) . . . . ?
C2_2 C1_2 C4_2 C11_2 174.54(16) . . . . ?
C5_2 C1_2 C4_2 N1_2 178.35(15) . . . . ?
C2_2 C1_2 C4_2 N1_2 -4.6(2) . . . . ?
C3_2 N1_2 C4_2 C11_2 89.2(2) . . . . ?
C10_2 N1_2 C4_2 C11_2 -111.52(18) . . . . ?
C3_2 N1_2 C4_2 C1_2 -91.63(19) . . . . ?
C10_2 N1_2 C4_2 C1_2 67.7(2) . . . . ?
C4_2 C1_2 C5_2 C6_2 2.1(3) . . . . ?
C2_2 C1_2 C5_2 C6_2 -175.05(16) . . . . ?
C1_2 C5_2 C6_2 C9_2 -0.7(3) . . . . ?
C5_2 C6_2 C9_2 C11_2 -0.3(3) . . . . ?
C14_2 C7_2 C10_2 C12_2 2.6(2) . . . . ?
C13_2 C7_2 C10_2 C12_2 -175.80(15) . . . . ?
C14_2 C7_2 C10_2 N1_2 -176.91(14) . . . . ?
C13_2 C7_2 C10_2 N1_2 4.7(2) . . . . ?
C3_2 N1_2 C10_2 C12_2 -86.5(2) . . . . ?
C4_2 N1_2 C10_2 C12_2 113.35(17) . . . . ?
C3_2 N1_2 C10_2 C7_2 93.03(19) . . . . ?
C4_2 N1_2 C10_2 C7_2 -67.1(2) . . . . ?
C6_2 C9_2 C11_2 C4_2 -0.1(3) . . . . ?
C1_2 C4_2 C11_2 C9_2 1.5(3) . . . . ?
N1_2 C4_2 C11_2 C9_2 -179.32(16) . . . . ?
C7_2 C10_2 C12_2 C15_2 -1.9(3) . . . . ?
N1_2 C10_2 C12_2 C15_2 177.60(15) . . . . ?
C1_2 C2_2 C13_2 C7_2 1.8(3) . . . . ?
C10_2 C7_2 C13_2 C2_2 30.7(3) . . . . ?
C14_2 C7_2 C13_2 C2_2 -147.73(18) . . . . ?
C15_2 C8_2 C14_2 C7_2 0.3(3) . . . . ?
C10_2 C7_2 C14_2 C8_2 -1.8(2) . . . . ?
C13_2 C7_2 C14_2 C8_2 176.68(15) . . . . ?
C10_2 C12_2 C15_2 C8_2 0.3(3) . . . . ?
C14_2 C8_2 C15_2 C12_2 0.5(3) . . . . ?
